data_1506846
loop_
_publ_author_name
'Haskins-Glusac, Ksenija'
'Ghiviriga, Ion'
'Abboud, Khalil A.'
'Schanze, Kirk S.'

_publ_section_title
;
 Photophysics and Photochemistry of Stilbene-Containing Platinum
 Acetylides
;
_journal_issue 16
_journal_name_full 'The Journal of Physical Chemistry B'
_journal_page_first 4969
_journal_paper_doi 10.1021/jp0496811
_journal_volume 108
_journal_year 2004
_chemical_formula_sum 'C56 H76 P2 Pt'
_chemical_formula_weight 1006.20
_chemical_name_systematic
; 
 ? 
;
_space_group_IT_number 2
_symmetry_cell_setting triclinic
_symmetry_space_group_name_Hall '-P 1'
_symmetry_space_group_name_H-M 'P -1'
_atom_sites_solution_hydrogens geom
_atom_sites_solution_primary direct
_atom_sites_solution_secondary difmap
_audit_creation_method SHELXL-97
_cell_angle_alpha 101.670(1)
_cell_angle_beta 109.882(1)
_cell_angle_gamma 95.533(1)
_cell_formula_units_Z 1
_cell_length_a 10.0075(5)
_cell_length_b 10.7197(6)
_cell_length_c 12.8122(7)
_cell_measurement_temperature 173(2)
_cell_volume 1245.28(12)
_computing_cell_refinement 'Bruker SMART'
_computing_data_collection 'Bruker SMART'
_computing_data_reduction 'Bruker SHELXTL'
_computing_molecular_graphics 'Bruker SHELXTL'
_computing_publication_material 'Bruker SHELXTL'
_computing_structure_refinement 'SHELXL-97 (Sheldrick, 1997)'
_computing_structure_solution 'SHELXS-97 (Sheldrick, 1990)'
_diffrn_ambient_temperature 173(2)
_diffrn_measured_fraction_theta_full 0.868
_diffrn_measured_fraction_theta_max 0.868
_diffrn_measurement_device_type 'CCD area detector'
_diffrn_measurement_method 'phi and omega scans'
_diffrn_radiation_monochromator graphite
_diffrn_radiation_source 'normal-focus sealed tube'
_diffrn_radiation_type MoK\a
_diffrn_radiation_wavelength 0.71073
_diffrn_reflns_av_R_equivalents 0.0661
_diffrn_reflns_av_sigmaI/netI 0.0385
_diffrn_reflns_limit_h_max 13
_diffrn_reflns_limit_h_min -13
_diffrn_reflns_limit_k_max 12
_diffrn_reflns_limit_k_min -14
_diffrn_reflns_limit_l_max 17
_diffrn_reflns_limit_l_min -12
_diffrn_reflns_number 8529
_diffrn_reflns_theta_full 28.91
_diffrn_reflns_theta_max 28.91
_diffrn_reflns_theta_min 1.97
_exptl_absorpt_coefficient_mu 2.916
_exptl_absorpt_correction_T_max 0.7729
_exptl_absorpt_correction_T_min 0.5162
_exptl_absorpt_correction_type integration
_exptl_crystal_colour Coloress
_exptl_crystal_density_diffrn 1.342
_exptl_crystal_density_method 'not measured'
_exptl_crystal_description Needles
_exptl_crystal_F_000 520
_exptl_crystal_size_max 0.21
_exptl_crystal_size_mid 0.17
_exptl_crystal_size_min 0.11
_refine_diff_density_max 1.383
_refine_diff_density_min -0.731
_refine_diff_density_rms 0.153
_refine_ls_extinction_method none
_refine_ls_goodness_of_fit_ref 1.082
_refine_ls_hydrogen_treatment mixed
_refine_ls_matrix_type full
_refine_ls_number_parameters 268
_refine_ls_number_reflns 5704
_refine_ls_number_restraints 0
_refine_ls_restrained_S_all 1.082
_refine_ls_R_factor_all 0.0327
_refine_ls_R_factor_gt 0.0327
_refine_ls_shift/su_max 0.001
_refine_ls_shift/su_mean 0.000
_refine_ls_structure_factor_coef Fsqd
_refine_ls_weighting_details 'calc w=1/[\s^2^(Fo^2^)+(0.0727P)^2^+0.0000P] where P=(Fo^2^+2Fc^2^)/3'
_refine_ls_weighting_scheme calc
_refine_ls_wR_factor_gt 0.0852
_refine_ls_wR_factor_ref 0.0852
_reflns_number_gt 5704
_reflns_number_total 5704
_reflns_threshold_expression >2sigma(I)
_cod_data_source_file jp0496811si20040122_065418.cif
_cod_data_source_block kse1
_cod_depositor_comments
;
The following automatic conversions were performed:

'_symmetry_cell_setting' value 'Triclinic' changed to 'triclinic'
according to /home/saulius/struct/CIF-dictionaries/cif_core.dic
dictionary named 'cif_core.dic' version 2.4.1 from 2010-06-29.

Automatic conversion script
Id: cif_fix_values 1715 2011-07-08 13:25:40Z adriana 
;
_cod_original_cell_volume 1245.3(1)
_cod_original_sg_symbol_H-M P-1
_cod_database_code 1506846

loop_
_symmetry_equiv_pos_as_xyz
'x, y, z'
'-x, -y, -z'

loop_
_atom_site_label
_atom_site_type_symbol
_atom_site_fract_x
_atom_site_fract_y
_atom_site_fract_z
_atom_site_U_iso_or_equiv
_atom_site_adp_type
_atom_site_occupancy
_atom_site_symmetry_multiplicity
_atom_site_calc_flag
_atom_site_refinement_flags
Pt Pt 0.0000 -1.0000 0.0000 0.01753(7) Uani 1 2 d S
P P -0.17526(8) -0.90547(7) -0.11028(6) 0.01946(14) Uani 1 1 d .
C1 C 0.1372(3) -0.9090(3) -0.0550(3) 0.0234(5) Uani 1 1 d .
C2 C 0.2146(3) -0.8534(3) -0.0914(3) 0.0262(6) Uani 1 1 d .
C3 C 0.2996(3) -0.7885(3) -0.1416(3) 0.0243(6) Uani 1 1 d .
C4 C 0.2648(4) -0.8218(3) -0.2609(3) 0.0278(6) Uani 1 1 d .
H4A H 0.1855 -0.8892 -0.3080 0.033 Uiso 1 1 calc R
C5\ C 0.3441(4) -0.7581(3) -0.3112(3) 0.0279(6) Uani 1 1 d .
H5\A H 0.3178 -0.7829 -0.3920 0.034 Uiso 1 1 calc R
C6 C 0.4614(3) -0.6586(3) -0.2455(3) 0.0247(6) Uani 1 1 d .
C7 C 0.4983(4) -0.6253(3) -0.1262(3) 0.0276(6) Uani 1 1 d .
H7A H 0.5779 -0.5581 -0.0794 0.033 Uiso 1 1 calc R
C8 C 0.4193(4) -0.6898(3) -0.0755(3) 0.0264(6) Uani 1 1 d .
H8A H 0.4472 -0.6664 0.0056 0.032 Uiso 1 1 calc R
C9 C 0.5406(4) -0.5948(3) -0.3044(3) 0.0272(6) Uani 1 1 d .
H9A H 0.5139 -0.6318 -0.3842 0.033 Uiso 1 1 calc R
C10 C 0.6457(4) -0.4908(3) -0.2581(3) 0.0286(6) Uani 1 1 d .
H10A H 0.6710 -0.4502 -0.1792 0.034 Uiso 1 1 calc R
C11 C 0.7249(4) -0.4345(3) -0.3200(3) 0.0274(6) Uani 1 1 d .
C12 C 0.7137(4) -0.4952(4) -0.4317(3) 0.0367(8) Uani 1 1 d .
H12A H 0.6506 -0.5758 -0.4712 0.044 Uiso 1 1 calc R
C13 C 0.7937(5) -0.4383(5) -0.4842(4) 0.0440(9) Uani 1 1 d .
H13A H 0.7850 -0.4800 -0.5596 0.053 Uiso 1 1 calc R
C14 C 0.8875(4) -0.3195(4) -0.4275(4) 0.0390(8) Uani 1 1 d .
H14A H 0.9422 -0.2806 -0.4640 0.047 Uiso 1 1 calc R
C15 C 0.8996(4) -0.2595(4) -0.3178(4) 0.0340(7) Uani 1 1 d .
H15A H 0.9632 -0.1791 -0.2787 0.041 Uiso 1 1 calc R
C16 C 0.8196(4) -0.3158(3) -0.2646(3) 0.0294(6) Uani 1 1 d .
H16A H 0.8290 -0.2733 -0.1892 0.035 Uiso 1 1 calc R
C17 C -0.1838(4) -0.9335(3) -0.2582(3) 0.0249(6) Uani 1 1 d .
H17A H -0.0859 -0.9045 -0.2566 0.030 Uiso 1 1 calc R
H17B H -0.2100 -1.0279 -0.2933 0.030 Uiso 1 1 calc R
C18 C -0.2898(4) -0.8666(4) -0.3359(3) 0.0294(6) Uani 1 1 d .
H18A H -0.3858 -0.8863 -0.3308 0.035 Uiso 1 1 calc R
H18B H -0.2565 -0.7717 -0.3078 0.035 Uiso 1 1 calc R
C19 C -0.3050(4) -0.9083(4) -0.4610(3) 0.0357(8) Uani 1 1 d .
H19C H -0.3405 -1.0029 -0.4893 0.043 Uiso 1 1 calc R
H19A H -0.3787 -0.8653 -0.5067 0.043 Uiso 1 1 calc R
C20 C -0.1654(6) -0.8766(6) -0.4807(4) 0.0531(12) Uani 1 1 d .
H20A H -0.1832 -0.9059 -0.5626 0.080 Uiso 1 1 calc R
H20B H -0.0924 -0.9206 -0.4374 0.080 Uiso 1 1 calc R
H20D H -0.1306 -0.7828 -0.4548 0.080 Uiso 1 1 calc R
C21 C -0.1385(3) -0.7299(3) -0.0585(3) 0.0246(6) Uani 1 1 d .
H21A H -0.0387 -0.6976 -0.0511 0.030 Uiso 1 1 calc R
H21B H -0.2048 -0.6939 -0.1171 0.030 Uiso 1 1 calc R
C22 C -0.1541(3) -0.6773(3) 0.0565(3) 0.0237(6) Uani 1 1 d .
H22A H -0.2574 -0.6934 0.0463 0.028 Uiso 1 1 calc R
H22B H -0.1017 -0.7239 0.1126 0.028 Uiso 1 1 calc R
C23 C -0.0946(4) -0.5330(3) 0.1029(3) 0.0279(6) Uani 1 1 d .
H23A H -0.1472 -0.4876 0.0458 0.033 Uiso 1 1 calc R
H23B H 0.0082 -0.5180 0.1115 0.033 Uiso 1 1 calc R
C24 C -0.1055(4) -0.4732(3) 0.2176(3) 0.0342(7) Uani 1 1 d .
H24A H -0.0651 -0.3805 0.2412 0.051 Uiso 1 1 calc R
H24B H -0.0514 -0.5156 0.2755 0.051 Uiso 1 1 calc R
H24C H -0.2071 -0.4852 0.2097 0.051 Uiso 1 1 calc R
C25 C -0.3603(3) -0.9544(3) -0.1207(3) 0.0228(5) Uani 1 1 d .
H25A H -0.3602 -0.9483 -0.0425 0.027 Uiso 1 1 calc R
H25B H -0.4196 -0.8929 -0.1533 0.027 Uiso 1 1 calc R
C26 C -0.4303(4) -1.0911(3) -0.1940(3) 0.0261(6) Uani 1 1 d .
H26A H -0.4425 -1.0948 -0.2746 0.031 Uiso 1 1 calc R
H26B H -0.3657 -1.1519 -0.1675 0.031 Uiso 1 1 calc R
C27 C -0.5768(4) -1.1342(4) -0.1886(4) 0.0345(7) Uani 1 1 d .
H27A H -0.6398 -1.0708 -0.2112 0.041 Uiso 1 1 calc R
H27B H -0.5639 -1.1347 -0.1086 0.041 Uiso 1 1 calc R
C28 C -0.6514(4) -1.2688(4) -0.2668(4) 0.0399(8) Uani 1 1 d .
H28A H -0.7449 -1.2919 -0.2603 0.060 Uiso 1 1 calc R
H28B H -0.5907 -1.3324 -0.2438 0.060 Uiso 1 1 calc R
H28C H -0.6665 -1.2684 -0.3464 0.060 Uiso 1 1 calc R

loop_
_atom_site_aniso_label
_atom_site_aniso_U_11
_atom_site_aniso_U_22
_atom_site_aniso_U_33
_atom_site_aniso_U_23
_atom_site_aniso_U_13
_atom_site_aniso_U_12
Pt 0.01728(9) 0.01802(9) 0.01950(9) 0.00680(6) 0.00836(6) 0.00311(5)
P 0.0195(3) 0.0200(3) 0.0205(3) 0.0066(3) 0.0083(3) 0.0047(3)
C1 0.0197(12) 0.0257(14) 0.0280(13) 0.0103(11) 0.0104(11) 0.0053(10)
C2 0.0217(13) 0.0300(15) 0.0318(15) 0.0144(12) 0.0124(12) 0.0042(11)
C3 0.0235(13) 0.0249(14) 0.0324(15) 0.0143(12) 0.0148(12) 0.0087(11)
C4 0.0256(14) 0.0292(15) 0.0328(16) 0.0113(13) 0.0144(12) 0.0031(12)
C5\ 0.0311(16) 0.0296(15) 0.0284(14) 0.0112(12) 0.0156(13) 0.0045(13)
C6 0.0246(14) 0.0221(13) 0.0342(15) 0.0126(12) 0.0153(12) 0.0072(11)
C7 0.0230(14) 0.0275(15) 0.0325(16) 0.0090(12) 0.0099(12) 0.0038(11)
C8 0.0262(14) 0.0295(15) 0.0265(14) 0.0094(12) 0.0117(12) 0.0067(12)
C9 0.0272(15) 0.0313(15) 0.0302(15) 0.0138(12) 0.0153(12) 0.0080(12)
C10 0.0290(15) 0.0296(15) 0.0315(15) 0.0104(12) 0.0148(12) 0.0059(12)
C11 0.0247(14) 0.0286(15) 0.0326(15) 0.0115(13) 0.0123(12) 0.0071(12)
C12 0.0339(17) 0.0409(19) 0.0343(17) 0.0081(15) 0.0154(14) -0.0047(15)
C13 0.042(2) 0.057(3) 0.0318(18) 0.0128(17) 0.0139(16) -0.0027(19)
C14 0.0336(18) 0.045(2) 0.047(2) 0.0276(18) 0.0178(16) 0.0014(15)
C15 0.0269(15) 0.0299(16) 0.048(2) 0.0168(15) 0.0137(14) 0.0036(13)
C16 0.0269(15) 0.0268(15) 0.0374(16) 0.0103(13) 0.0135(13) 0.0073(12)
C17 0.0269(14) 0.0274(14) 0.0222(13) 0.0071(11) 0.0096(11) 0.0093(12)
C18 0.0300(15) 0.0378(17) 0.0247(14) 0.0130(13) 0.0111(12) 0.0120(13)
C19 0.0389(19) 0.0416(19) 0.0227(14) 0.0071(13) 0.0070(13) 0.0073(15)
C20 0.052(3) 0.082(4) 0.0300(18) 0.016(2) 0.0213(18) 0.005(2)
C21 0.0272(14) 0.0218(13) 0.0252(13) 0.0074(11) 0.0092(11) 0.0050(11)
C22 0.0237(13) 0.0212(13) 0.0251(13) 0.0059(11) 0.0080(11) 0.0022(10)
C23 0.0286(15) 0.0227(14) 0.0294(15) 0.0039(11) 0.0091(12) 0.0027(11)
C24 0.0415(19) 0.0247(15) 0.0315(16) -0.0003(13) 0.0109(14) 0.0083(14)
C25 0.0214(13) 0.0242(13) 0.0227(12) 0.0052(10) 0.0082(10) 0.0055(10)
C26 0.0245(14) 0.0259(14) 0.0276(14) 0.0038(11) 0.0110(11) 0.0032(11)
C27 0.0283(16) 0.0312(17) 0.0432(19) 0.0042(14) 0.0167(14) -0.0004(13)
C28 0.0326(18) 0.0351(19) 0.047(2) 0.0048(16) 0.0143(16) -0.0062(15)

loop_
_atom_type_symbol
_atom_type_description
_atom_type_scat_dispersion_real
_atom_type_scat_dispersion_imag
_atom_type_scat_source
C C 0.0033 0.0016 'International Tables Vol C Tables 4.2.6.8 and 6.1.1.4'
H H 0.0000 0.0000 'International Tables Vol C Tables 4.2.6.8 and 6.1.1.4'
P P 0.1023 0.0942 'International Tables Vol C Tables 4.2.6.8 and 6.1.1.4'
Pt Pt -1.7033 8.3905 'International Tables Vol C Tables 4.2.6.8 and 6.1.1.4'

loop_
_geom_angle_atom_site_label_1
_geom_angle_atom_site_label_2
_geom_angle_atom_site_label_3
_geom_angle
_geom_angle_site_symmetry_1
_geom_angle_site_symmetry_3
C1 Pt C1 180.00(15) . 2_535
C1 Pt P 86.66(9) . .
C1 Pt P 93.34(9) 2_535 .
C1 Pt P 93.34(9) . 2_535
C1 Pt P 86.66(9) 2_535 2_535
P Pt P 180.0 . 2_535
C21 P C25 104.78(15) . .
C21 P C17 104.06(15) . .
C25 P C17 105.57(15) . .
C21 P Pt 112.09(11) . .
C25 P Pt 116.82(10) . .
C17 P Pt 112.42(10) . .
C2 C1 Pt 177.3(3) . .
C1 C2 C3 176.3(4) . .
C8 C3 C4 117.2(3) . .
C8 C3 C2 122.3(3) . .
C4 C3 C2 120.5(3) . .
C5\ C4 C3 121.3(3) . .
C4 C5\ C6 121.4(3) . .
C5\ C6 C7 117.9(3) . .
C5\ C6 C9 118.6(3) . .
C7 C6 C9 123.5(3) . .
C8 C7 C6 120.7(3) . .
C7 C8 C3 121.5(3) . .
C10 C9 C6 127.2(3) . .
C9 C10 C11 124.9(3) . .
C16 C11 C12 118.0(3) . .
C16 C11 C10 118.6(3) . .
C12 C11 C10 123.4(3) . .
C13 C12 C11 120.4(4) . .
C12 C13 C14 120.7(4) . .
C15 C14 C13 119.3(4) . .
C14 C15 C16 120.4(4) . .
C15 C16 C11 121.2(4) . .
C18 C17 P 116.2(2) . .
C19 C18 C17 113.0(3) . .
C20 C19 C18 113.9(3) . .
C22 C21 P 115.5(2) . .
C23 C22 C21 111.3(3) . .
C22 C23 C24 114.6(3) . .
C26 C25 P 114.0(2) . .
C27 C26 C25 112.4(3) . .
C26 C27 C28 112.7(3) . .

loop_
_geom_bond_atom_site_label_1
_geom_bond_atom_site_label_2
_geom_bond_distance
_geom_bond_site_symmetry_2
Pt C1 2.002(3) .
Pt C1 2.002(3) 2_535
Pt P 2.3099(7) .
Pt P 2.3099(7) 2_535
P C21 1.821(3) .
P C25 1.827(3) .
P C17 1.829(3) .
C1 C2 1.201(5) .
C2 C3 1.436(4) .
C3 C8 1.406(5) .
C3 C4 1.406(5) .
C4 C5\ 1.390(5) .
C5\ C6 1.396(5) .
C6 C7 1.404(5) .
C6 C9 1.476(4) .
C7 C8 1.396(5) .
C9 C10 1.335(5) .
C10 C11 1.466(5) .
C11 C16 1.402(5) .
C11 C12 1.408(5) .
C12 C13 1.380(6) .
C13 C14 1.401(6) .
C14 C15 1.380(6) .
C15 C16 1.383(5) .
C17 C18 1.533(4) .
C18 C19 1.524(5) .
C19 C20 1.522(6) .
C21 C22 1.534(4) .
C22 C23 1.520(4) .
C23 C24 1.525(5) .
C25 C26 1.523(4) .
C26 C27 1.522(5) .
C27 C28 1.531(5) .

loop_
_geom_torsion_atom_site_label_1
_geom_torsion_atom_site_label_2
_geom_torsion_atom_site_label_3
_geom_torsion_atom_site_label_4
_geom_torsion
_geom_torsion_site_symmetry_1
C1 Pt P C21 -64.97(15) .
C1 Pt P C21 115.03(15) 2_535
P Pt P C21 94(100) 2_535
C1 Pt P C25 174.11(15) .
C1 Pt P C25 -5.89(15) 2_535
P Pt P C25 -26(100) 2_535
C1 Pt P C17 51.84(15) .
C1 Pt P C17 -128.16(15) 2_535
P Pt P C17 -149(100) 2_535
C1 Pt C1 C2 -86(100) 2_535
P Pt C1 C2 -13(7) .
P Pt C1 C2 167(7) 2_535
Pt C1 C2 C3 -23(12) .
C1 C2 C3 C8 153(6) .
C1 C2 C3 C4 -27(6) .
C8 C3 C4 C5\ -1.1(5) .
C2 C3 C4 C5\ 178.7(3) .
C3 C4 C5\ C6 0.0(5) .
C4 C5\ C6 C7 0.7(5) .
C4 C5\ C6 C9 -179.8(3) .
C5\ C6 C7 C8 -0.2(5) .
C9 C6 C7 C8 -179.7(3) .
C6 C7 C8 C3 -0.9(5) .
C4 C3 C8 C7 1.6(5) .
C2 C3 C8 C7 -178.2(3) .
C5\ C6 C9 C10 173.1(4) .
C7 C6 C9 C10 -7.4(5) .
C6 C9 C10 C11 177.3(3) .
C9 C10 C11 C16 171.9(3) .
C9 C10 C11 C12 -9.7(6) .
C16 C11 C12 C13 -0.2(6) .
C10 C11 C12 C13 -178.6(4) .
C11 C12 C13 C14 0.1(7) .
C12 C13 C14 C15 0.1(7) .
C13 C14 C15 C16 -0.2(6) .
C14 C15 C16 C11 0.1(6) .
C12 C11 C16 C15 0.1(5) .
C10 C11 C16 C15 178.6(3) .
C21 P C17 C18 -54.4(3) .
C25 P C17 C18 55.6(3) .
Pt P C17 C18 -175.9(2) .
P C17 C18 C19 -172.5(3) .
C17 C18 C19 C20 -61.6(5) .
C25 P C21 C22 58.1(3) .
C17 P C21 C22 168.8(2) .
Pt P C21 C22 -69.5(2) .
P C21 C22 C23 169.4(2) .
C21 C22 C23 C24 -179.8(3) .
C21 P C25 C26 163.1(2) .
C17 P C25 C26 53.6(3) .
Pt P C25 C26 -72.2(2) .
P C25 C26 C27 173.0(3) .
C25 C26 C27 C28 177.1(3) .
